data_7156683
loop_
_publ_author_name
'Khanvilkar, Aditya N.'
'Samanta, Sudeep G.'
'Bedekar, Ashutosh V.'

_publ_section_title
;
 Applications of chiral naphthyloxycyclohexanols in deracemization of
 \a-substituted carboxylic acids by dynamic thermodynamic resolution.
;
_journal_issue 10
_journal_name_full 'Organic &amp; biomolecular chemistry'
_journal_page_first 2670
_journal_page_last 2683
_journal_paper_doi 10.1039/c8ob02896f
_journal_volume 17
_journal_year 2019
_chemical_absolute_configuration ad
_chemical_formula_moiety 'C19 H21 Cl O3'
_chemical_formula_sum 'C19 H21 Cl O3'
_chemical_formula_weight 332.83
_space_group_crystal_system monoclinic
_space_group_IT_number 4
_space_group_name_Hall 'P 2yb'
_space_group_name_H-M_alt 'P 1 21 1'
_symmetry_space_group_name_Hall 'P 2yb'
_symmetry_space_group_name_H-M 'P 1 21 1'
_audit_update_record
;
2018-07-07 deposited with the CCDC.
2019-02-08 downloaded from the CCDC.
;
_cell_angle_alpha 90
_cell_angle_beta 106.047(9)
_cell_angle_gamma 90
_cell_formula_units_Z 2
_cell_length_a 9.3718(9)
_cell_length_b 5.8521(4)
_cell_length_c 16.3645(14)
_cell_measurement_reflns_used 2163
_cell_measurement_temperature 293(2)
_cell_measurement_theta_max 71.9400
_cell_measurement_theta_min 4.2630
_cell_volume 862.54(13)
_diffrn_ambient_temperature 293(2)
_diffrn_measured_fraction_theta_full 1.0
_diffrn_measured_fraction_theta_max 0.8516
_diffrn_measurement_device_type 'Xcalibur, Eos, Gemini'
_diffrn_measurement_method '\w scans'
_diffrn_radiation_wavelength 0.71073
_diffrn_reflns_av_R_equivalents 0.0335
_diffrn_reflns_av_unetI/netI 0.0412
_diffrn_reflns_limit_h_max 11
_diffrn_reflns_limit_h_min -12
_diffrn_reflns_limit_k_max 7
_diffrn_reflns_limit_k_min -7
_diffrn_reflns_limit_l_max 21
_diffrn_reflns_limit_l_min -22
_diffrn_reflns_number 10572
_diffrn_reflns_theta_full 29.2402
_diffrn_reflns_theta_max 29.24
_diffrn_reflns_theta_min 3.71
_exptl_absorpt_coefficient_mu 0.234
_exptl_crystal_density_diffrn 1.2814
_exptl_crystal_F_000 352.4639
_refine_diff_density_max 0.4185
_refine_diff_density_min -0.4811
_refine_diff_density_rms 0.0647
_refine_ls_abs_structure_details 'Flack, H. D. (1983). Acta Cryst. A39, 876-881.'
_refine_ls_abs_structure_Flack 0.00(14)
_refine_ls_d_res_high 0.7275
_refine_ls_d_res_low 5.4847
_refine_ls_goodness_of_fit_ref 1.0266
_refine_ls_hydrogen_treatment mixed
_refine_ls_matrix_type full
_refine_ls_number_constraints 36
_refine_ls_number_parameters 208
_refine_ls_number_reflns 3982
_refine_ls_number_restraints 0
_refine_ls_restrained_S_all 1.0266
_refine_ls_R_factor_all 0.0846
_refine_ls_R_factor_gt 0.0634
_refine_ls_shift/su_max 0.0007
_refine_ls_shift/su_mean 0.0000
_refine_ls_structure_factor_coef Fsqd
_refine_ls_weighting_details 'w=1/[\s^2^(Fo^2^)+(0.0624P)^2^+0.2557P] where P=(Fo^2^+2Fc^2^)/3'
_refine_ls_weighting_scheme calc
_refine_ls_wR_factor_ref 0.1482
_reflns_Friedel_coverage 0.785
_reflns_limit_h_max 12
_reflns_limit_h_min -12
_reflns_limit_k_max 7
_reflns_limit_k_min -7
_reflns_limit_l_max 22
_reflns_limit_l_min -21
_reflns_number_gt 3022
_reflns_number_total 3982
_reflns_threshold_expression I>=2u(I)
_cod_data_source_file c8ob02896f2.cif
_cod_data_source_block exp_1016
_cod_depositor_comments 'Adding full bibliography for 7156681--7156686.cif.'
_cod_database_code 7156683
_olex2_refinement_description
;
1. Fixed Uiso
 At 1.2 times of:
  {H13a,H13b} of C13, {H15a,H15b} of C15, {H14a,H14b} of C14, H2 of C2, H12
  of C12, H3 of C3, H5 of C5, H10 of C10, H8 of C8, H6 of C6, H20 of C20, H17
  of C17, H7 of C7, {H16a,H16b} of C16
 At 1.5 times of:
  {H22a,H22b,H22c} of C22
2.a Ternary CH refined with riding coordinates:
 C12(H12), C20(H20), C17(H17)
2.b Secondary CH2 refined with riding coordinates:
 C16(H16a,H16b), C13(H13a,H13b), C15(H15a,H15b), C14(H14a,H14b)
2.c Aromatic/amide H refined with riding coordinates:
 C2(H2), C3(H3), C5(H5), C10(H10), C8(H8), C6(H6), C7(H7)
2.d Idealised Me refined as rotating group:
 C22(H22a,H22b,H22c)
;

loop_
_space_group_symop_id
_space_group_symop_operation_xyz
1 x,y,z
2 -x,y+1/2,-z

loop_
_atom_site_label
_atom_site_type_symbol
_atom_site_fract_x
_atom_site_fract_y
_atom_site_fract_z
_atom_site_U_iso_or_equiv
_atom_site_adp_type
_atom_site_occupancy
_atom_site_refinement_flags_posn
Cl21 Cl 1.24943(17) 0.0324(2) 0.24231(12) 0.1541(7) Uani 1.000000 .
O18 O 0.8944(2) 0.1147(3) 0.30233(11) 0.0500(5) Uani 1.000000 .
O11 O 0.7086(2) 0.4944(3) 0.27321(12) 0.0498(5) Uani 1.000000 .
O23 O 1.1236(3) 0.1118(4) 0.39182(16) 0.0818(8) Uani 1.000000 .
C19 C 1.0393(3) 0.0688(5) 0.32454(19) 0.0524(7) Uani 1.000000 .
C4 C 0.3986(3) 0.7762(4) 0.06289(16) 0.0375(6) Uani 1.000000 .
C1 C 0.5985(3) 0.5735(4) 0.20540(15) 0.0373(5) Uani 1.000000 .
C2 C 0.6327(3) 0.7830(4) 0.17226(16) 0.0423(6) Uani 1.000000 .
H2 H 0.7226(3) 0.8548(4) 0.19753(16) 0.0508(7) Uiso 1.000000 R
C9 C 0.3648(3) 0.5649(4) 0.09653(15) 0.0377(6) Uani 1.000000 .
C12 C 0.6803(3) 0.3015(5) 0.32109(17) 0.0443(6) Uani 1.000000 .
H12 H 0.6222(3) 0.1874(5) 0.28191(17) 0.0532(8) Uiso 1.000000 R
C3 C 0.5358(3) 0.8801(5) 0.10405(17) 0.0435(6) Uani 1.000000 .
H3 H 0.5602(3) 1.0190(5) 0.08372(17) 0.0522(7) Uiso 1.000000 R
C5 C 0.2965(3) 0.8711(5) -0.00949(18) 0.0485(7) Uani 1.000000 .
H5 H 0.3181(3) 1.0094(5) -0.03137(18) 0.0581(8) Uiso 1.000000 R
C10 C 0.4668(3) 0.4672(5) 0.16772(16) 0.0403(6) Uani 1.000000 .
H10 H 0.4443(3) 0.3290(5) 0.18934(16) 0.0484(7) Uiso 1.000000 R
C8 C 0.2274(3) 0.4594(5) 0.05525(18) 0.0507(7) Uani 1.000000 .
H8 H 0.2020(3) 0.3218(5) 0.07597(18) 0.0608(8) Uiso 1.000000 R
C6 C 0.1672(3) 0.7623(6) -0.0473(2) 0.0577(8) Uani 1.000000 .
H6 H 0.1019(3) 0.8253(6) -0.0954(2) 0.0693(10) Uiso 1.000000 R
C20 C 1.0780(3) -0.0596(6) 0.2529(2) 0.0597(9) Uani 1.000000 .
H20 H 1.0022(3) -0.0236(6) 0.1999(2) 0.0717(10) Uiso 1.000000 R
C17 C 0.8285(3) 0.2012(5) 0.36711(17) 0.0481(7) Uani 1.000000 .
H17 H 0.8922(3) 0.3203(5) 0.40051(17) 0.0577(8) Uiso 1.000000 R
C7 C 0.1317(3) 0.5575(6) -0.01464(19) 0.0574(8) Uani 1.000000 .
H7 H 0.0419(3) 0.4862(6) -0.04058(19) 0.0689(9) Uiso 1.000000 R
C16 C 0.8121(4) 0.0059(5) 0.42512(19) 0.0608(8) Uani 1.000000 .
H16a H 0.7593(4) -0.1196(5) 0.39114(19) 0.0730(10) Uiso 1.000000 R
H16b H 0.9096(4) -0.0487(5) 0.45649(19) 0.0730(10) Uiso 1.000000 R
C13 C 0.5953(4) 0.3747(5) 0.3830(2) 0.0612(9) Uani 1.000000 .
H13a H 0.6470(4) 0.5004(5) 0.4174(2) 0.0735(10) Uiso 1.000000 R
H13b H 0.4976(4) 0.4285(5) 0.3516(2) 0.0735(10) Uiso 1.000000 R
C15 C 0.7277(4) 0.0845(6) 0.4870(2) 0.0712(10) Uani 1.000000 .
H15a H 0.7147(4) -0.0434(6) 0.5220(2) 0.0854(12) Uiso 1.000000 R
H15b H 0.7848(4) 0.2010(6) 0.5242(2) 0.0854(12) Uiso 1.000000 R
C14 C 0.5789(5) 0.1793(6) 0.4407(2) 0.0752(11) Uani 1.000000 .
H14a H 0.5287(5) 0.2334(6) 0.4815(2) 0.0903(13) Uiso 1.000000 R
H14b H 0.5187(5) 0.0595(6) 0.4071(2) 0.0903(13) Uiso 1.000000 R
C22 C 1.0795(5) -0.3122(7) 0.2649(3) 0.0836(12) Uani 1.000000 .
H22a H 1.089(3) -0.3863(7) 0.2144(7) 0.1255(18) Uiso 1.000000 GR
H22b H 1.1618(19) -0.3538(8) 0.3121(12) 0.1255(18) Uiso 1.000000 GR
H22c H 0.9885(14) -0.3592(9) 0.2761(18) 0.1255(18) Uiso 1.000000 GR

loop_
_atom_site_aniso_label
_atom_site_aniso_U_11
_atom_site_aniso_U_22
_atom_site_aniso_U_33
_atom_site_aniso_U_12
_atom_site_aniso_U_13
_atom_site_aniso_U_23
Cl21 0.1278(11) 0.1756(16) 0.1943(16) -0.0733(11) 0.1037(11) -0.0216(12)
O18 0.0460(11) 0.0556(12) 0.0406(10) -0.0065(9) -0.0010(8) -0.0023(9)
O11 0.0496(11) 0.0458(11) 0.0457(10) -0.0138(9) -0.0007(8) 0.0103(9)
O23 0.0587(13) 0.0924(19) 0.0722(15) 0.0014(14) -0.0186(12) -0.0236(15)
C19 0.0482(16) 0.0474(17) 0.0525(16) -0.0075(14) -0.0011(13) 0.0058(14)
C4 0.0472(14) 0.0341(13) 0.0353(12) 0.0037(11) 0.0179(11) -0.0030(11)
C1 0.0423(13) 0.0341(13) 0.0354(12) -0.0039(11) 0.0107(10) -0.0014(11)
C2 0.0493(15) 0.0348(13) 0.0425(14) -0.0103(12) 0.0123(12) -0.0064(11)
C9 0.0393(13) 0.0357(13) 0.0401(13) -0.0026(11) 0.0144(10) -0.0020(11)
C12 0.0545(16) 0.0359(14) 0.0389(14) -0.0070(12) 0.0066(12) 0.0018(11)
C3 0.0591(17) 0.0330(13) 0.0400(13) -0.0077(12) 0.0165(12) 0.0031(11)
C5 0.0603(18) 0.0419(15) 0.0466(15) 0.0088(14) 0.0205(14) 0.0130(13)
C10 0.0428(14) 0.0359(14) 0.0430(13) -0.0083(11) 0.0130(11) 0.0053(11)
C8 0.0481(16) 0.0490(17) 0.0555(17) -0.0062(14) 0.0151(13) 0.0040(14)
C6 0.0532(18) 0.068(2) 0.0464(16) 0.0155(16) 0.0051(14) 0.0089(15)
C20 0.0502(17) 0.074(2) 0.0540(17) -0.0059(16) 0.0132(14) 0.0102(16)
C17 0.0578(17) 0.0443(15) 0.0340(14) -0.0062(13) -0.0011(12) -0.0033(12)
C7 0.0388(14) 0.070(2) 0.0583(18) -0.0028(15) 0.0043(13) 0.0027(16)
C16 0.075(2) 0.0505(18) 0.0487(17) 0.0002(16) 0.0039(15) 0.0107(14)
C13 0.085(2) 0.0479(18) 0.0556(18) 0.0100(17) 0.0268(17) 0.0090(15)
C15 0.107(3) 0.061(2) 0.0445(16) -0.005(2) 0.0201(18) 0.0111(15)
C14 0.106(3) 0.064(2) 0.070(2) 0.009(2) 0.047(2) 0.0184(19)
C22 0.106(3) 0.068(2) 0.085(3) -0.008(2) 0.039(2) -0.011(2)

loop_
_atom_type_symbol
_atom_type_scat_dispersion_real
_atom_type_scat_dispersion_imag
_atom_type_scat_source
_atom_type_scat_dispersion_source
H 0.00000 0.00000 'International Tables Volume C Table 6.1.1.4 (pp. 500-502)' 'Henke, Gullikson and Davis, At. Data and Nucl. Data Tables, 1993, 54, 2'
C 0.00347 0.00161 'International Tables Volume C Table 6.1.1.4 (pp. 500-502)' 'Henke, Gullikson and Davis, At. Data and Nucl. Data Tables, 1993, 54, 2'
O 0.01158 0.00611 'International Tables Volume C Table 6.1.1.4 (pp. 500-502)' 'Henke, Gullikson and Davis, At. Data and Nucl. Data Tables, 1993, 54, 2'
Cl 0.14873 0.16029 'International Tables Volume C Table 6.1.1.4 (pp. 500-502)' 'Henke, Gullikson and Davis, At. Data and Nucl. Data Tables, 1993, 54, 2'

loop_
_geom_angle_atom_site_label_1
_geom_angle_atom_site_label_2
_geom_angle_atom_site_label_3
_geom_angle
C17 O18 C19 118.5(2)
C12 O11 C1 119.64(19)
O23 C19 O18 125.1(3)
C20 C19 O18 109.4(2)
C20 C19 O23 125.4(3)
C3 C4 C9 117.4(2)
C5 C4 C9 119.5(2)
C5 C4 C3 123.1(2)
C2 C1 O11 113.8(2)
C10 C1 O11 126.6(2)
C10 C1 C2 119.6(2)
C3 C2 C1 120.6(2)
C10 C9 C4 120.0(2)
C8 C9 C4 117.6(2)
C8 C9 C10 122.4(2)
C17 C12 O11 107.1(2)
C13 C12 O11 110.7(2)
C13 C12 C17 111.1(2)
C2 C3 C4 121.8(2)
C6 C5 C4 120.6(3)
C9 C10 C1 120.7(2)
C7 C8 C9 120.9(3)
C7 C6 C5 120.5(3)
C19 C20 Cl21 110.3(2)
C22 C20 Cl21 110.1(3)
C22 C20 C19 112.6(3)
C12 C17 O18 106.8(2)
C16 C17 O18 109.2(2)
C16 C17 C12 111.5(3)
C6 C7 C8 120.8(3)
C15 C16 C17 110.5(3)
C14 C13 C12 111.5(3)
C14 C15 C16 111.0(3)
C15 C14 C13 110.7(3)

loop_
_geom_bond_atom_site_label_1
_geom_bond_atom_site_label_2
_geom_bond_distance
Cl21 C20 1.747(3)
O18 C19 1.332(3)
O18 C17 1.457(4)
O11 C1 1.370(3)
O11 C12 1.440(3)
O23 C19 1.191(3)
C19 C20 1.519(5)
C4 C9 1.424(3)
C4 C3 1.414(4)
C4 C5 1.415(4)
C1 C2 1.413(4)
C1 C10 1.368(3)
C2 C3 1.354(4)
C9 C10 1.408(3)
C9 C8 1.420(4)
C12 C17 1.504(4)
C12 C13 1.514(4)
C5 C6 1.357(4)
C8 C7 1.369(4)
C6 C7 1.390(5)
C20 C22 1.491(5)
C17 C16 1.521(4)
C16 C15 1.519(5)
C13 C14 1.518(4)
C15 C14 1.498(5)
